data_7109294
loop_
_publ_author_name
'Yu-Chiao Liu'
'Kai-Ti Chu'
'Ruei-Lin Jhang'
'Gene-Hsiang Lee'
'Ming-Hsi Chiang'

_publ_section_title
;
 [FeFe] hydrogenase active site modeling: a key intermediate bearing a
 thiolate proton and Fe hydride
;
_journal_name_full Chem.Commun.
_journal_page_first 4743
_journal_paper_doi 10.1039/c3cc39008j
_journal_volume 49
_journal_year 2013
_chemical_formula_sum 'C63 H52 Fe2 N O6 P3 S2'
_chemical_formula_weight 1187.79
_chemical_name_systematic
;
?
;
_space_group_IT_number 14
_symmetry_cell_setting monoclinic
_symmetry_space_group_name_Hall '-P 2yn'
_symmetry_space_group_name_H-M 'P 1 21/n 1'
_atom_sites_solution_hydrogens geom
_atom_sites_solution_primary direct
_atom_sites_solution_secondary difmap
_audit_creation_method SHELXL-97
_cell_angle_alpha 90.00
_cell_angle_beta 104.078(2)
_cell_angle_gamma 90.00
_cell_formula_units_Z 4
_cell_length_a 10.5359(8)
_cell_length_b 34.925(3)
_cell_length_c 15.6065(12)
_cell_measurement_reflns_used 6288
_cell_measurement_temperature 150(2)
_cell_measurement_theta_max 26.65
_cell_measurement_theta_min 2.19
_cell_volume 5570.2(8)
_computing_cell_refinement 'Bruker SAINT'
_computing_data_collection 'Bruker SMART'
_computing_data_reduction 'Bruker SAINT'
_computing_molecular_graphics 'Bruker SHELXTL'
_computing_publication_material 'Bruker SHELXTL'
_computing_structure_refinement 'SHELXL-97 (Sheldrick, 1997)'
_computing_structure_solution 'SHELXS-97 (Sheldrick, 1990)'
_diffrn_ambient_temperature 150(2)
_diffrn_measured_fraction_theta_full 0.999
_diffrn_measured_fraction_theta_max 0.999
_diffrn_measurement_device_type 'BRUKER SMART APEXCCD area detector'
_diffrn_measurement_method 'omega scans'
_diffrn_radiation_monochromator graphite
_diffrn_radiation_source 'fine-focus sealed tube'
_diffrn_radiation_type MoK\a
_diffrn_radiation_wavelength 0.71073
_diffrn_reflns_av_R_equivalents 0.0749
_diffrn_reflns_av_sigmaI/netI 0.0724
_diffrn_reflns_limit_h_max 12
_diffrn_reflns_limit_h_min -12
_diffrn_reflns_limit_k_max 41
_diffrn_reflns_limit_k_min -41
_diffrn_reflns_limit_l_max 18
_diffrn_reflns_limit_l_min -17
_diffrn_reflns_number 32247
_diffrn_reflns_theta_full 25.00
_diffrn_reflns_theta_max 25.00
_diffrn_reflns_theta_min 1.17
_exptl_absorpt_coefficient_mu 0.736
_exptl_absorpt_correction_T_max 0.9641
_exptl_absorpt_correction_T_min 0.7573
_exptl_absorpt_correction_type multi-scan
_exptl_crystal_colour deep-brown
_exptl_crystal_density_diffrn 1.416
_exptl_crystal_density_meas ?
_exptl_crystal_density_method 'not measured'
_exptl_crystal_description plate
_exptl_crystal_F_000 2456
_exptl_crystal_size_max 0.40
_exptl_crystal_size_mid 0.30
_exptl_crystal_size_min 0.05
_refine_diff_density_max 1.037
_refine_diff_density_min -0.792
_refine_diff_density_rms 0.115
_refine_ls_extinction_method none
_refine_ls_goodness_of_fit_ref 1.293
_refine_ls_hydrogen_treatment constr
_refine_ls_matrix_type full
_refine_ls_number_parameters 665
_refine_ls_number_reflns 9804
_refine_ls_number_restraints 43
_refine_ls_restrained_S_all 1.297
_refine_ls_R_factor_all 0.1255
_refine_ls_R_factor_gt 0.1066
_refine_ls_shift/su_max 0.003
_refine_ls_shift/su_mean 0.000
_refine_ls_structure_factor_coef Fsqd
_refine_ls_weighting_details 'calc w=1/[\s^2^(Fo^2^)+(0.0286P)^2^+40.4141P] where P=(Fo^2^+2Fc^2^)/3'
_refine_ls_weighting_scheme calc
_refine_ls_wR_factor_gt 0.1956
_refine_ls_wR_factor_ref 0.2032
_reflns_number_gt 8338
_reflns_number_total 9804
_reflns_threshold_expression >2sigma(I)
_cod_data_source_file c3cc39008j.txt
_cod_data_source_block ic15110
_cod_depositor_comments
;
The following automatic conversions were performed:

'_exptl_crystal_density_meas' value 'not_measured' was changed to '?'
- the value is perceived as not measured.

Automatic conversion script
Id: cif_fix_values 3008 2015-01-20 13:52:24Z robertas 
;
_cod_original_cell_volume 5570.1(7)
_cod_original_sg_symbol_H-M P2(1)/n
_cod_database_code 7109294

loop_
_symmetry_equiv_pos_as_xyz
'x, y, z'
'-x+1/2, y+1/2, -z+1/2'
'-x, -y, -z'
'x-1/2, -y-1/2, z-1/2'

loop_
_atom_site_label
_atom_site_type_symbol
_atom_site_fract_x
_atom_site_fract_y
_atom_site_fract_z
_atom_site_U_iso_or_equiv
_atom_site_adp_type
_atom_site_occupancy
_atom_site_symmetry_multiplicity
_atom_site_calc_flag
_atom_site_refinement_flags
_atom_site_disorder_assembly
_atom_site_disorder_group
Fe1 Fe 0.12462(10) 0.15126(3) 0.28936(7) 0.0196(2) Uani 1 1 d . A .
Fe2 Fe -0.01309(10) 0.08885(3) 0.24512(7) 0.0219(3) Uani 1 1 d . A .
S1 S -0.02446(19) 0.13012(5) 0.35940(12) 0.0236(4) Uani 1 1 d . . .
S2 S -0.0212(2) 0.19840(6) 0.22653(13) 0.0290(5) Uani 1 1 d . . .
P1 P 0.19178(19) 0.09285(6) 0.32373(12) 0.0220(4) Uani 1 1 d . . .
C1 C 0.2037(7) 0.1549(2) 0.2013(5) 0.0254(17) Uani 1 1 d . . .
C2 C 0.2372(8) 0.1791(2) 0.3656(5) 0.0244(17) Uani 1 1 d . . .
C3 C -0.1661(8) 0.1087(2) 0.1723(5) 0.0240(17) Uani 1 1 d . . .
C4 C -0.0718(8) 0.0447(2) 0.2747(5) 0.0287(18) Uani 1 1 d . . .
C5 C 0.0436(8) 0.0749(2) 0.1517(6) 0.0328(19) Uani 1 1 d . . .
C6 C -0.1605(8) 0.1608(2) 0.3281(5) 0.0271(17) Uani 1 1 d . . .
C7 C -0.2696(8) 0.1555(3) 0.3629(6) 0.038(2) Uani 1 1 d . . .
H7 H -0.2703 0.1356 0.4043 0.045 Uiso 1 1 calc R . .
C8 C -0.3763(9) 0.1794(3) 0.3366(6) 0.043(2) Uani 1 1 d . . .
H8 H -0.4501 0.1760 0.3607 0.051 Uiso 1 1 calc R . .
C9 C -0.3774(9) 0.2078(3) 0.2768(7) 0.045(2) Uani 1 1 d . . .
H9 H -0.4534 0.2232 0.2574 0.054 Uiso 1 1 calc R . .
C10 C -0.2678(8) 0.2145(2) 0.2437(6) 0.036(2) Uani 1 1 d . . .
H10 H -0.2676 0.2351 0.2038 0.043 Uiso 1 1 calc R . .
C11 C -0.1575(8) 0.1906(2) 0.2697(5) 0.0320(19) Uani 1 1 d . . .
C12 C 0.3255(7) 0.0693(2) 0.2892(5) 0.0244(17) Uani 1 1 d . A .
C13 C 0.4345(7) 0.0894(3) 0.2784(5) 0.0294(18) Uani 1 1 d . . .
H13 H 0.4390 0.1163 0.2883 0.035 Uiso 1 1 calc R A .
C14 C 0.5358(8) 0.0712(3) 0.2537(5) 0.039(2) Uani 1 1 d . A .
H14 H 0.6104 0.0853 0.2480 0.047 Uiso 1 1 calc R . .
C15 C 0.5287(8) 0.0328(3) 0.2376(5) 0.039(2) Uani 1 1 d . . .
H15 H 0.5989 0.0202 0.2208 0.047 Uiso 1 1 calc R A .
C16 C 0.4231(9) 0.0125(3) 0.2451(6) 0.046(2) Uani 1 1 d . A .
H16 H 0.4188 -0.0142 0.2328 0.055 Uiso 1 1 calc R . .
C17 C 0.3202(8) 0.0306(2) 0.2707(6) 0.038(2) Uani 1 1 d . . .
H17 H 0.2458 0.0161 0.2756 0.046 Uiso 1 1 calc R A .
C18 C 0.2212(17) 0.0782(5) 0.4398(12) 0.022(2) Uiso 0.621(18) 1 d P A 1
C19 C 0.168(2) 0.0478(6) 0.4681(15) 0.052(4) Uiso 0.621(18) 1 d P A 1
H19A H 0.1180 0.0309 0.4250 0.063 Uiso 0.621(18) 1 calc PR A 1
C20 C 0.1791(17) 0.0392(6) 0.5556(12) 0.051(4) Uiso 0.621(18) 1 d P A 1
H20A H 0.1315 0.0186 0.5723 0.061 Uiso 0.621(18) 1 calc PR A 1
C21 C 0.2621(19) 0.0614(5) 0.6186(11) 0.028(3) Uiso 0.621(18) 1 d P A 1
H21A H 0.2735 0.0560 0.6796 0.034 Uiso 0.621(18) 1 calc PR A 1
C22 C 0.3267(16) 0.0909(5) 0.5925(11) 0.035(3) Uiso 0.621(18) 1 d P A 1
H22A H 0.3863 0.1058 0.6350 0.042 Uiso 0.621(18) 1 calc PR A 1
C23 C 0.3048(15) 0.0993(4) 0.5020(10) 0.030(3) Uiso 0.621(18) 1 d P A 1
H23A H 0.3497 0.1202 0.4838 0.035 Uiso 0.621(18) 1 calc PR A 1
C18' C 0.243(3) 0.0834(9) 0.445(2) 0.022(2) Uiso 0.379(18) 1 d P A 2
C19' C 0.155(4) 0.0572(10) 0.479(3) 0.052(4) Uiso 0.379(18) 1 d P A 2
H19B H 0.0806 0.0444 0.4438 0.063 Uiso 0.379(18) 1 calc PR A 2
C20' C 0.201(3) 0.0538(10) 0.581(2) 0.051(4) Uiso 0.379(18) 1 d P A 2
H20B H 0.1533 0.0378 0.6111 0.061 Uiso 0.379(18) 1 calc PR A 2
C21' C 0.308(3) 0.0734(8) 0.6281(16) 0.028(3) Uiso 0.379(18) 1 d P A 2
H21B H 0.3393 0.0684 0.6894 0.034 Uiso 0.379(18) 1 calc PR A 2
C22' C 0.369(3) 0.0996(8) 0.5891(16) 0.035(3) Uiso 0.379(18) 1 d P A 2
H22B H 0.4326 0.1158 0.6256 0.042 Uiso 0.379(18) 1 calc PR A 2
C23' C 0.346(3) 0.1039(7) 0.5014(17) 0.030(3) Uiso 0.379(18) 1 d P A 2
H23B H 0.3980 0.1208 0.4770 0.035 Uiso 0.379(18) 1 calc PR A 2
O1 O 0.2524(6) 0.15779(17) 0.1440(4) 0.0400(15) Uani 1 1 d . A .
O2 O 0.3167(6) 0.19646(17) 0.4136(4) 0.0372(14) Uani 1 1 d . A .
O3 O -0.2550(7) 0.1190(2) 0.1304(4) 0.0492(17) Uani 1 1 d . A .
O4 O -0.1120(7) 0.01543(17) 0.2887(4) 0.0527(19) Uani 1 1 d . A .
O5 O 0.0781(6) 0.06501(19) 0.0909(4) 0.0440(16) Uani 1 1 d . A .
P2 P 1.10534(17) 0.12866(5) 0.81052(11) 0.0152(4) Uani 1 1 d . . .
P3 P 0.83416(17) 0.10919(5) 0.72129(12) 0.0184(4) Uani 1 1 d . . .
N1 N 0.9888(5) 0.10663(17) 0.7478(4) 0.0203(13) Uani 1 1 d . . .
C24 C 1.2068(6) 0.0947(2) 0.8809(5) 0.0181(15) Uani 1 1 d . . .
C25 C 1.2846(7) 0.1055(2) 0.9638(4) 0.0207(16) Uani 1 1 d . . .
H25 H 1.2872 0.1315 0.9819 0.025 Uiso 1 1 calc R . .
C26 C 1.3570(7) 0.0785(2) 1.0189(5) 0.0265(17) Uani 1 1 d . . .
H26 H 1.4106 0.0861 1.0744 0.032 Uiso 1 1 calc R . .
C27 C 1.3524(7) 0.0404(2) 0.9942(5) 0.0298(19) Uani 1 1 d . . .
H27 H 1.4003 0.0217 1.0332 0.036 Uiso 1 1 calc R . .
C28 C 1.2776(8) 0.0299(2) 0.9125(5) 0.0292(18) Uani 1 1 d . . .
H28 H 1.2772 0.0039 0.8945 0.035 Uiso 1 1 calc R . .
C29 C 1.2029(7) 0.0564(2) 0.8560(5) 0.0241(17) Uani 1 1 d . . .
H29 H 1.1495 0.0485 0.8006 0.029 Uiso 1 1 calc R . .
C30 C 1.1969(7) 0.1540(2) 0.7448(5) 0.0197(15) Uani 1 1 d . . .
C31 C 1.1401(7) 0.1595(2) 0.6552(5) 0.0263(17) Uani 1 1 d . . .
H31 H 1.0552 0.1497 0.6296 0.032 Uiso 1 1 calc R . .
C32 C 1.2079(8) 0.1794(2) 0.6036(5) 0.033(2) Uani 1 1 d . . .
H32 H 1.1696 0.1834 0.5426 0.040 Uiso 1 1 calc R . .
C33 C 1.3321(9) 0.1934(3) 0.6416(6) 0.039(2) Uani 1 1 d . . .
H33 H 1.3795 0.2067 0.6062 0.046 Uiso 1 1 calc R . .
C34 C 1.3877(8) 0.1879(2) 0.7313(5) 0.034(2) Uani 1 1 d . . .
H34 H 1.4719 0.1981 0.7574 0.041 Uiso 1 1 calc R . .
C35 C 1.3201(7) 0.1677(2) 0.7827(5) 0.0262(17) Uani 1 1 d . . .
H35 H 1.3587 0.1634 0.8436 0.031 Uiso 1 1 calc R . .
C36 C 1.0565(6) 0.1628(2) 0.8825(4) 0.0161(15) Uani 1 1 d . . .
C37 C 1.0022(7) 0.1485(2) 0.9498(5) 0.0234(16) Uani 1 1 d . . .
H37 H 1.0000 0.1217 0.9600 0.028 Uiso 1 1 calc R . .
C38 C 0.9521(7) 0.1739(2) 1.0010(5) 0.0275(17) Uani 1 1 d . . .
H38 H 0.9166 0.1645 1.0473 0.033 Uiso 1 1 calc R . .
C39 C 0.9535(8) 0.2128(2) 0.9851(5) 0.0277(18) Uani 1 1 d . . .
H39 H 0.9171 0.2301 1.0197 0.033 Uiso 1 1 calc R . .
C40 C 1.0074(8) 0.2265(2) 0.9193(5) 0.0283(18) Uani 1 1 d . . .
H40 H 1.0081 0.2533 0.9085 0.034 Uiso 1 1 calc R . .
C41 C 1.0602(7) 0.2017(2) 0.8690(5) 0.0216(16) Uani 1 1 d . . .
H41 H 1.0995 0.2114 0.8248 0.026 Uiso 1 1 calc R . .
C42 C 0.7706(6) 0.1566(2) 0.6940(5) 0.0190(15) Uani 1 1 d . . .
C43 C 0.7445(9) 0.1688(3) 0.6061(5) 0.038(2) Uani 1 1 d . . .
H43 H 0.7520 0.1513 0.5611 0.046 Uiso 1 1 calc R . .
C44 C 0.7080(10) 0.2060(3) 0.5847(6) 0.048(2) Uani 1 1 d . . .
H44 H 0.6898 0.2139 0.5247 0.057 Uiso 1 1 calc R . .
C45 C 0.6976(8) 0.2319(2) 0.6486(6) 0.038(2) Uani 1 1 d . . .
H45 H 0.6717 0.2575 0.6334 0.046 Uiso 1 1 calc R . .
C46 C 0.7253(7) 0.2199(2) 0.7354(6) 0.0287(18) Uani 1 1 d . . .
H46 H 0.7199 0.2378 0.7804 0.034 Uiso 1 1 calc R . .
C47 C 0.7605(7) 0.1829(2) 0.7579(5) 0.0230(16) Uani 1 1 d . . .
H47 H 0.7782 0.1752 0.8181 0.028 Uiso 1 1 calc R . .
C48 C 0.7629(7) 0.0912(2) 0.8068(5) 0.0235(16) Uani 1 1 d . . .
C49 C 0.6424(7) 0.1036(2) 0.8175(5) 0.0272(17) Uani 1 1 d . . .
H49 H 0.5933 0.1222 0.7787 0.033 Uiso 1 1 calc R . .
C50 C 0.5949(8) 0.0884(3) 0.8861(6) 0.039(2) Uani 1 1 d . . .
H50 H 0.5120 0.0964 0.8933 0.046 Uiso 1 1 calc R . .
C51 C 0.6651(8) 0.0623(3) 0.9428(5) 0.036(2) Uani 1 1 d . . .
H51 H 0.6317 0.0528 0.9900 0.043 Uiso 1 1 calc R . .
C52 C 0.7826(8) 0.0494(3) 0.9329(5) 0.036(2) Uani 1 1 d . . .
H52 H 0.8307 0.0310 0.9725 0.043 Uiso 1 1 calc R . .
C53 C 0.8320(7) 0.0637(2) 0.8637(5) 0.0258(17) Uani 1 1 d . . .
H53 H 0.9131 0.0545 0.8557 0.031 Uiso 1 1 calc R . .
C54 C 0.7766(7) 0.0801(2) 0.6247(5) 0.0248(17) Uani 1 1 d U . .
C55 C 0.8564(11) 0.0739(3) 0.5683(6) 0.060(3) Uani 1 1 d U . .
H55 H 0.9443 0.0827 0.5826 0.072 Uiso 1 1 calc R . .
C56 C 0.8055(12) 0.0546(4) 0.4905(8) 0.075(3) Uani 1 1 d U . .
H56 H 0.8578 0.0511 0.4494 0.090 Uiso 1 1 calc R . .
C57 C 0.6796(10) 0.0404(3) 0.4715(6) 0.059(2) Uani 1 1 d U . .
H57 H 0.6458 0.0270 0.4179 0.071 Uiso 1 1 calc R . .
C58 C 0.6055(13) 0.0456(4) 0.5286(7) 0.075(3) Uani 1 1 d U . .
H58 H 0.5194 0.0354 0.5157 0.090 Uiso 1 1 calc R . .
C59 C 0.6513(11) 0.0655(3) 0.6057(6) 0.059(2) Uani 1 1 d U . .
H59 H 0.5971 0.0692 0.6456 0.071 Uiso 1 1 calc R . .
O6 O 0.4797(12) 0.1830(3) 0.9934(8) 0.132(4) Uiso 1 1 d D . .
C60 C 0.4180(14) 0.2145(4) 1.0199(9) 0.088(4) Uani 1 1 d D C .
H60A H 0.4415 0.2166 1.0851 0.106 Uiso 1 1 calc R . .
H60B H 0.3218 0.2118 0.9995 0.106 Uiso 1 1 calc R . .
C61 C 0.4608(13) 0.2482(3) 0.9814(11) 0.091(5) Uani 1 1 d D . .
H61A H 0.4798 0.2694 1.0248 0.110 Uiso 1 1 calc R C .
H61B H 0.3935 0.2568 0.9290 0.110 Uiso 1 1 calc R . .
C62 C 0.5816(12) 0.2357(3) 0.9562(10) 0.092(5) Uani 1 1 d D C .
H62A H 0.6566 0.2525 0.9824 0.111 Uiso 0.50 1 calc PR B 1
H62B H 0.5688 0.2352 0.8913 0.111 Uiso 0.50 1 calc PR B 1
H62C H 0.5879 0.2490 0.9013 0.111 Uiso 0.50 1 calc PR B 2
H62D H 0.6592 0.2428 1.0035 0.111 Uiso 0.50 1 calc PR B 2
C63 C 0.6012(14) 0.1943(4) 0.9968(12) 0.031(4) Uiso 0.50 1 d PD C 1
H63A H 0.6435 0.1773 0.9613 0.037 Uiso 0.50 1 calc PR C 1
H63B H 0.6548 0.1949 1.0584 0.037 Uiso 0.50 1 calc PR C 1
C63' C 0.5800(16) 0.1961(4) 0.9429(12) 0.038(4) Uiso 0.50 1 d PD C 2
H63C H 0.6671 0.1846 0.9680 0.046 Uiso 0.50 1 calc PR C 2
H63D H 0.5513 0.1895 0.8794 0.046 Uiso 0.50 1 calc PR C 2

loop_
_atom_site_aniso_label
_atom_site_aniso_U_11
_atom_site_aniso_U_22
_atom_site_aniso_U_33
_atom_site_aniso_U_23
_atom_site_aniso_U_13
_atom_site_aniso_U_12
Fe1 0.0235(5) 0.0193(5) 0.0163(5) -0.0001(4) 0.0057(4) -0.0026(4)
Fe2 0.0248(6) 0.0224(6) 0.0202(6) -0.0019(4) 0.0085(4) -0.0049(5)
S1 0.0293(10) 0.0255(10) 0.0188(9) 0.0009(8) 0.0111(8) -0.0022(8)
S2 0.0349(11) 0.0290(11) 0.0252(10) 0.0011(8) 0.0113(9) -0.0014(9)
P1 0.0259(10) 0.0221(10) 0.0189(10) 0.0010(8) 0.0069(8) -0.0008(8)
C1 0.026(4) 0.027(4) 0.024(4) -0.002(3) 0.007(3) -0.001(3)
C2 0.032(4) 0.014(4) 0.031(4) 0.003(3) 0.016(4) -0.001(3)
C3 0.028(4) 0.019(4) 0.032(4) -0.012(3) 0.020(4) -0.013(3)
C4 0.038(5) 0.039(5) 0.012(4) -0.005(3) 0.010(3) -0.009(4)
C5 0.026(4) 0.041(5) 0.029(5) -0.002(4) 0.004(4) -0.010(4)
C6 0.030(4) 0.027(4) 0.027(4) 0.000(3) 0.013(3) 0.002(3)
C7 0.038(5) 0.038(5) 0.046(5) -0.006(4) 0.027(4) -0.002(4)
C8 0.045(6) 0.042(6) 0.046(6) -0.020(5) 0.018(4) 0.002(4)
C9 0.030(5) 0.050(6) 0.056(6) -0.012(5) 0.015(4) 0.007(4)
C10 0.038(5) 0.034(5) 0.033(5) -0.005(4) 0.005(4) 0.003(4)
C11 0.040(5) 0.030(5) 0.027(4) -0.009(4) 0.012(4) -0.008(4)
C12 0.029(4) 0.027(4) 0.015(4) -0.001(3) 0.001(3) -0.001(3)
C13 0.028(4) 0.043(5) 0.015(4) 0.005(3) 0.003(3) -0.006(4)
C14 0.018(4) 0.076(7) 0.022(4) 0.009(4) 0.000(3) 0.002(4)
C15 0.028(5) 0.069(7) 0.021(4) -0.007(4) 0.006(3) 0.017(4)
C16 0.039(5) 0.046(6) 0.048(6) -0.020(5) 0.000(4) 0.012(4)
C17 0.026(4) 0.031(5) 0.055(6) -0.015(4) 0.007(4) 0.001(4)
O1 0.046(4) 0.049(4) 0.030(3) 0.003(3) 0.019(3) 0.002(3)
O2 0.041(3) 0.040(4) 0.031(3) -0.008(3) 0.008(3) -0.019(3)
O3 0.049(4) 0.056(5) 0.041(4) -0.007(3) 0.006(3) 0.004(3)
O4 0.090(5) 0.027(4) 0.047(4) -0.006(3) 0.027(4) -0.026(3)
O5 0.042(4) 0.069(5) 0.024(3) -0.008(3) 0.014(3) 0.001(3)
P2 0.0142(9) 0.0191(9) 0.0123(9) 0.0003(7) 0.0031(7) 0.0001(7)
P3 0.0160(9) 0.0220(10) 0.0154(9) -0.0006(8) 0.0005(7) -0.0002(7)
N1 0.016(3) 0.026(3) 0.019(3) -0.001(3) 0.005(2) -0.001(3)
C24 0.012(3) 0.024(4) 0.021(4) 0.004(3) 0.010(3) 0.003(3)
C25 0.017(3) 0.028(4) 0.017(4) 0.000(3) 0.002(3) 0.000(3)
C26 0.021(4) 0.035(5) 0.022(4) 0.004(3) 0.002(3) -0.003(3)
C27 0.027(4) 0.035(5) 0.030(4) 0.019(4) 0.013(4) 0.011(4)
C28 0.033(4) 0.023(4) 0.034(5) 0.000(3) 0.011(4) 0.008(3)
C29 0.026(4) 0.024(4) 0.023(4) -0.001(3) 0.007(3) 0.004(3)
C30 0.018(3) 0.020(4) 0.020(4) 0.000(3) 0.002(3) 0.006(3)
C31 0.021(4) 0.035(5) 0.023(4) 0.013(3) 0.005(3) 0.004(3)
C32 0.036(5) 0.045(5) 0.024(4) 0.009(4) 0.016(4) 0.008(4)
C33 0.042(5) 0.039(5) 0.044(5) 0.009(4) 0.029(4) 0.005(4)
C34 0.028(4) 0.041(5) 0.035(5) -0.001(4) 0.011(4) -0.006(4)
C35 0.023(4) 0.034(5) 0.021(4) 0.003(3) 0.004(3) 0.001(3)
C36 0.016(3) 0.023(4) 0.008(3) -0.004(3) 0.001(3) 0.000(3)
C37 0.027(4) 0.023(4) 0.017(4) 0.002(3) 0.001(3) -0.002(3)
C38 0.028(4) 0.037(5) 0.017(4) 0.001(3) 0.005(3) -0.002(4)
C39 0.033(4) 0.033(5) 0.017(4) -0.006(3) 0.007(3) 0.007(4)
C40 0.032(4) 0.023(4) 0.031(4) -0.002(3) 0.008(4) -0.001(3)
C41 0.026(4) 0.017(4) 0.022(4) -0.001(3) 0.005(3) 0.000(3)
C42 0.015(3) 0.022(4) 0.021(4) 0.002(3) 0.006(3) 0.001(3)
C43 0.061(6) 0.036(5) 0.017(4) 0.009(4) 0.009(4) 0.013(4)
C44 0.066(7) 0.045(6) 0.033(5) 0.013(4) 0.015(5) 0.018(5)
C45 0.042(5) 0.028(5) 0.046(6) 0.015(4) 0.015(4) 0.011(4)
C46 0.021(4) 0.027(4) 0.040(5) -0.001(4) 0.010(4) 0.002(3)
C47 0.017(4) 0.025(4) 0.025(4) 0.000(3) 0.003(3) 0.001(3)
C48 0.025(4) 0.025(4) 0.021(4) -0.002(3) 0.005(3) -0.007(3)
C49 0.029(4) 0.025(4) 0.028(4) 0.001(3) 0.009(3) -0.001(3)
C50 0.034(5) 0.043(5) 0.046(5) 0.002(4) 0.023(4) -0.002(4)
C51 0.042(5) 0.044(5) 0.027(5) 0.004(4) 0.020(4) -0.009(4)
C52 0.041(5) 0.039(5) 0.027(4) 0.014(4) 0.007(4) -0.006(4)
C53 0.016(4) 0.033(4) 0.030(4) 0.002(4) 0.008(3) -0.004(3)
C54 0.030(4) 0.023(4) 0.018(4) 0.004(3) -0.002(3) 0.004(3)
C55 0.065(7) 0.081(8) 0.042(6) -0.033(6) 0.029(5) -0.041(6)
C56 0.083(6) 0.089(7) 0.053(5) -0.042(5) 0.019(4) -0.030(5)
C57 0.062(5) 0.070(5) 0.033(4) -0.024(4) -0.010(3) -0.018(4)
C58 0.083(6) 0.089(7) 0.053(5) -0.042(5) 0.019(4) -0.030(5)
C59 0.062(5) 0.070(5) 0.033(4) -0.024(4) -0.010(3) -0.018(4)
C60 0.088(10) 0.105(11) 0.089(10) -0.018(9) 0.055(8) -0.016(8)
C61 0.089(10) 0.052(8) 0.148(14) 0.028(8) 0.057(10) 0.008(7)
C62 0.081(9) 0.089(10) 0.128(13) -0.017(9) 0.064(9) -0.031(8)

loop_
_atom_type_symbol
_atom_type_description
_atom_type_scat_dispersion_real
_atom_type_scat_dispersion_imag
_atom_type_scat_source
C C 0.0033 0.0016 'International Tables Vol C Tables 4.2.6.8 and 6.1.1.4'
H H 0.0000 0.0000 'International Tables Vol C Tables 4.2.6.8 and 6.1.1.4'
O O 0.0106 0.0060 'International Tables Vol C Tables 4.2.6.8 and 6.1.1.4'
P P 0.1023 0.0942 'International Tables Vol C Tables 4.2.6.8 and 6.1.1.4'
S S 0.1246 0.1234 'International Tables Vol C Tables 4.2.6.8 and 6.1.1.4'
N N 0.0061 0.0033 'International Tables Vol C Tables 4.2.6.8 and 6.1.1.4'
Fe Fe 0.3463 0.8444 'International Tables Vol C Tables 4.2.6.8 and 6.1.1.4'

loop_
_geom_angle_atom_site_label_1
_geom_angle_atom_site_label_2
_geom_angle_atom_site_label_3
_geom_angle
C2 Fe1 C1 96.8(3)
C2 Fe1 P1 103.1(2)
C1 Fe1 P1 94.1(3)
C2 Fe1 S1 106.8(2)
C1 Fe1 S1 156.3(3)
P1 Fe1 S1 78.26(8)
C2 Fe1 S2 99.4(2)
C1 Fe1 S2 90.5(3)
P1 Fe1 S2 156.33(9)
S1 Fe1 S2 88.23(8)
C2 Fe1 Fe2 151.7(2)
C1 Fe1 Fe2 100.9(2)
P1 Fe1 Fe2 54.00(6)
S1 Fe1 Fe2 56.35(6)
S2 Fe1 Fe2 102.33(7)
C4 Fe2 C5 100.6(4)
C4 Fe2 C3 100.3(3)
C5 Fe2 C3 90.9(3)
C4 Fe2 P1 105.5(3)
C5 Fe2 P1 89.7(3)
C3 Fe2 P1 153.6(2)
C4 Fe2 S1 104.8(2)
C5 Fe2 S1 153.4(3)
C3 Fe2 S1 92.2(2)
P1 Fe2 S1 76.12(8)
C4 Fe2 Fe1 150.0(2)
C5 Fe2 Fe1 99.8(3)
C3 Fe2 Fe1 101.1(2)
P1 Fe2 Fe1 52.94(6)
S1 Fe2 Fe1 53.72(6)
C6 S1 Fe1 106.5(3)
C6 S1 Fe2 110.9(3)
Fe1 S1 Fe2 69.93(6)
C11 S2 Fe1 104.5(3)
C12 P1 C18 102.0(6)
C12 P1 C18' 99.5(10)
C18 P1 C18' 8.9(12)
C12 P1 Fe1 125.3(3)
C18 P1 Fe1 118.0(6)
C18' P1 Fe1 114.3(10)
C12 P1 Fe2 121.8(2)
C18 P1 Fe2 116.0(5)
C18' P1 Fe2 123.6(9)
Fe1 P1 Fe2 73.06(7)
O1 C1 Fe1 178.6(8)
O2 C2 Fe1 176.0(7)
O3 C3 Fe2 177.9(7)
O4 C4 Fe2 175.9(7)
O5 C5 Fe2 178.2(8)
C11 C6 C7 120.4(8)
C11 C6 S1 119.4(6)
C7 C6 S1 120.2(6)
C8 C7 C6 119.5(9)
C9 C8 C7 121.0(9)
C8 C9 C10 120.5(9)
C9 C10 C11 119.6(8)
C6 C11 C10 118.9(8)
C6 C11 S2 121.4(6)
C10 C11 S2 119.6(7)
C17 C12 C13 117.6(8)
C17 C12 P1 120.7(6)
C13 C12 P1 121.8(6)
C14 C13 C12 121.3(8)
C15 C14 C13 119.7(8)
C16 C15 C14 120.7(8)
C15 C16 C17 120.1(9)
C12 C17 C16 120.6(8)
C19 C18 C23 116.8(18)
C19 C18 P1 124.6(15)
C23 C18 P1 118.6(13)
C18 C19 C20 124(2)
C19 C20 C21 118.0(17)
C22 C21 C20 119.5(15)
C21 C22 C23 119.4(14)
C18 C23 C22 121.6(15)
C23' C18' C19' 122(3)
C23' C18' P1 122(2)
C19' C18' P1 115(2)
C18' C19' C20' 110(3)
C21' C20' C19' 122(3)
C22' C21' C20' 121(3)
C23' C22' C21' 123(2)
C22' C23' C18' 121(3)
N1 P2 C24 108.6(3)
N1 P2 C36 114.5(3)
C24 P2 C36 106.0(3)
N1 P2 C30 109.3(3)
C24 P2 C30 110.7(3)
C36 P2 C30 107.7(3)
N1 P3 C54 107.6(3)
N1 P3 C48 112.0(3)
C54 P3 C48 108.0(3)
N1 P3 C42 114.5(3)
C54 P3 C42 107.0(3)
C48 P3 C42 107.4(3)
P2 N1 P3 137.1(4)
C29 C24 C25 119.0(6)
C29 C24 P2 119.6(5)
C25 C24 P2 121.3(6)
C26 C25 C24 120.4(7)
C25 C26 C27 120.6(7)
C28 C27 C26 119.2(7)
C27 C28 C29 121.4(7)
C28 C29 C24 119.5(7)
C35 C30 C31 120.8(7)
C35 C30 P2 120.4(5)
C31 C30 P2 118.7(5)
C32 C31 C30 119.7(7)
C31 C32 C33 119.6(8)
C32 C33 C34 120.2(8)
C35 C34 C33 120.1(8)
C30 C35 C34 119.5(7)
C41 C36 C37 119.9(6)
C41 C36 P2 122.4(5)
C37 C36 P2 117.5(5)
C38 C37 C36 119.1(7)
C37 C38 C39 120.4(7)
C40 C39 C38 120.0(7)
C41 C40 C39 120.3(7)
C40 C41 C36 120.3(7)
C47 C42 C43 118.3(7)
C47 C42 P3 122.1(5)
C43 C42 P3 119.1(6)
C44 C43 C42 120.4(8)
C45 C44 C43 120.9(8)
C44 C45 C46 118.7(8)
C47 C46 C45 121.1(8)
C46 C47 C42 120.5(7)
C53 C48 C49 119.4(7)
C53 C48 P3 118.0(6)
C49 C48 P3 122.6(6)
C48 C49 C50 118.8(7)
C51 C50 C49 121.1(8)
C50 C51 C52 120.9(8)
C51 C52 C53 119.4(8)
C48 C53 C52 120.3(7)
C55 C54 C59 120.5(8)
C55 C54 P3 119.5(6)
C59 C54 P3 120.0(7)
C54 C55 C56 118.3(10)
C55 C56 C57 120.8(11)
C58 C57 C56 119.8(10)
C57 C58 C59 121.2(11)
C58 C59 C54 119.3(11)
C63 O6 C60 105.5(12)
C63 O6 C63' 32.2(9)
C60 O6 C63' 110.3(11)
O6 C60 C61 107.8(11)
C60 C61 C62 104.2(10)
C63' C62 C61 110.5(11)
C63' C62 C63 31.3(8)
C61 C62 C63 101.6(10)
O6 C63 C62 103.1(11)
C62 C63' O6 101.7(11)

loop_
_geom_bond_atom_site_label_1
_geom_bond_atom_site_label_2
_geom_bond_distance
Fe1 C2 1.755(8)
Fe1 C1 1.777(8)
Fe1 P1 2.183(2)
Fe1 S1 2.246(2)
Fe1 S2 2.302(2)
Fe1 Fe2 2.6163(14)
Fe2 C4 1.762(8)
Fe2 C5 1.773(9)
Fe2 C3 1.866(9)
Fe2 P1 2.213(2)
Fe2 S1 2.319(2)
S1 C6 1.762(8)
S2 C11 1.750(8)
P1 C12 1.823(8)
P1 C18 1.834(19)
P1 C18' 1.86(3)
C1 O1 1.137(9)
C2 O2 1.152(9)
C3 O3 1.066(9)
C4 O4 1.149(9)
C5 O5 1.149(10)
C6 C11 1.389(11)
C6 C7 1.397(11)
C7 C8 1.380(12)
C8 C9 1.360(13)
C9 C10 1.395(12)
C10 C11 1.408(12)
C12 C17 1.379(11)
C12 C13 1.392(10)
C13 C14 1.377(12)
C14 C15 1.363(13)
C15 C16 1.348(13)
C16 C17 1.396(12)
C18 C19 1.33(3)
C18 C23 1.36(2)
C19 C20 1.37(3)
C20 C21 1.38(2)
C21 C22 1.35(2)
C22 C23 1.41(2)
C18' C23' 1.42(4)
C18' C19' 1.50(5)
C19' C20' 1.54(5)
C20' C21' 1.37(4)
C21' C22' 1.35(4)
C22' C23' 1.34(4)
P2 N1 1.572(6)
P2 C24 1.783(7)
P2 C36 1.796(7)
P2 C30 1.802(7)
P3 N1 1.583(6)
P3 C54 1.796(8)
P3 C48 1.797(7)
P3 C42 1.797(7)
C24 C29 1.392(10)
C24 C25 1.403(10)
C25 C26 1.374(10)
C26 C27 1.383(11)
C27 C28 1.376(11)
C28 C29 1.385(10)
C30 C35 1.376(10)
C30 C31 1.394(10)
C31 C32 1.386(11)
C32 C33 1.387(12)
C33 C34 1.394(12)
C34 C35 1.387(11)
C36 C41 1.376(10)
C36 C37 1.405(10)
C37 C38 1.382(11)
C38 C39 1.382(11)
C39 C40 1.376(11)
C40 C41 1.375(10)
C42 C47 1.378(10)
C42 C43 1.399(10)
C43 C44 1.372(12)
C44 C45 1.369(13)
C45 C46 1.380(11)
C46 C47 1.369(10)
C48 C53 1.388(10)
C48 C49 1.390(10)
C49 C50 1.393(11)
C50 C51 1.358(12)
C51 C52 1.361(12)
C52 C53 1.398(11)
C54 C55 1.374(12)
C54 C59 1.379(12)
C55 C56 1.379(13)
C56 C57 1.380(15)
C57 C58 1.332(15)
C58 C59 1.372(13)
O6 C63 1.329(14)
O6 C60 1.391(13)
O6 C63' 1.534(15)
C60 C61 1.442(13)
C61 C62 1.485(13)
C62 C63' 1.400(15)
C62 C63 1.572(15)
